data_2020386
loop_
_publ_author_name
'Ashraf, Zaman'
'Kim, Daeyoung'
'Seo, Sung-Yum'
'Kang, Sung Kwon'

_publ_section_title
;
 Synthesis and crystal structures of the potential tyrosinase inhibitors
 <i>N</i>-(4-acetylphenyl)-2-chloroacetamide and
 2-(4-acetylanilino)-2-oxoethyl cinnamate
;
_journal_coeditor_code CU3092
_journal_issue 2
_journal_name_full 'Acta Crystallographica Section C'
_journal_page_first 94
_journal_page_last 98
_journal_paper_doi 10.1107/S205322961502433X
_journal_volume 72
_journal_year 2016
_chemical_formula_iupac 'C19 H17 N O4'
_chemical_formula_moiety 'C19 H17 N O4'
_chemical_formula_sum 'C19 H17 N O4'
_chemical_formula_weight 323.33
_chemical_name_systematic
;
2-(4-Acetylanilino)-2-oxoethyl cinnamate
;
_space_group_crystal_system orthorhombic
_space_group_IT_number 29
_space_group_name_Hall 'P 2c -2ac'
_space_group_name_H-M_alt 'P c a 21'
_symmetry_space_group_name_Hall 'P 2c -2ac'
_symmetry_space_group_name_H-M 'P c a 21'
_atom_sites_solution_hydrogens mixed
_audit_creation_method SHELXL-2013
_cell_angle_alpha 90
_cell_angle_beta 90
_cell_angle_gamma 90
_cell_formula_units_Z 4
_cell_length_a 9.7969(15)
_cell_length_b 17.594(3)
_cell_length_c 9.6425(15)
_cell_measurement_reflns_used 2290
_cell_measurement_temperature 296(2)
_cell_measurement_theta_max 19.40
_cell_measurement_theta_min 3.11
_cell_volume 1662.0(5)
_computing_cell_refinement
;
SAINT (Bruker, 2012)
;
_computing_data_collection
;
SMART (Bruker, 2012)
;
_computing_data_reduction
;
SAINT (Bruker, 2012)
;
_computing_molecular_graphics
;
ORTEP-3 for Windows (Farrugia, 2012)
;
_computing_publication_material
;
publCIF (Westrip, 2010)
;
_computing_structure_refinement
;
SHELXL2013 (Sheldrick, 2015)
;
_computing_structure_solution
;
SHELXS97 (Sheldrick, 2008)
;
_diffrn_ambient_temperature 296(2)
_diffrn_measured_fraction_theta_full 0.997
_diffrn_measured_fraction_theta_max 0.987
_diffrn_measurement_device_type 'Bruker SMART CCD area-detector'
_diffrn_measurement_method '\f and \w scans'
_diffrn_radiation_type MoK\a
_diffrn_radiation_wavelength 0.71073
_diffrn_reflns_av_R_equivalents 0.0444
_diffrn_reflns_limit_h_max 12
_diffrn_reflns_limit_h_min -13
_diffrn_reflns_limit_k_max 22
_diffrn_reflns_limit_k_min -23
_diffrn_reflns_limit_l_max 12
_diffrn_reflns_limit_l_min -12
_diffrn_reflns_number 13763
_diffrn_reflns_theta_full 25.242
_diffrn_reflns_theta_max 28.309
_diffrn_reflns_theta_min 2.315
_exptl_absorpt_coefficient_mu 0.091
_exptl_absorpt_correction_T_max 0.995
_exptl_absorpt_correction_T_min 0.975
_exptl_absorpt_correction_type multi-scan
_exptl_absorpt_process_details
;
(SADABS; Bruker, 2012)
;
_exptl_crystal_colour colourless
_exptl_crystal_density_diffrn 1.292
_exptl_crystal_description plate
_exptl_crystal_F_000 680
_exptl_crystal_size_max 0.20
_exptl_crystal_size_mid 0.18
_exptl_crystal_size_min 0.10
_refine_diff_density_max 0.111
_refine_diff_density_min -0.122
_refine_ls_extinction_method none
_refine_ls_goodness_of_fit_ref 0.986
_refine_ls_hydrogen_treatment mixed
_refine_ls_matrix_type full
_refine_ls_number_parameters 222
_refine_ls_number_reflns 3879
_refine_ls_number_restraints 1
_refine_ls_restrained_S_all 0.986
_refine_ls_R_factor_all 0.1528
_refine_ls_R_factor_gt 0.0568
_refine_ls_shift/su_max 0.000
_refine_ls_shift/su_mean 0.000
_refine_ls_structure_factor_coef Fsqd
_refine_ls_weighting_details 'w=1/[\s^2^(Fo^2^)+(0.0459P)^2^] where P=(Fo^2^+2Fc^2^)/3'
_refine_ls_weighting_scheme calc
_refine_ls_wR_factor_gt 0.0921
_refine_ls_wR_factor_ref 0.1194
_reflns_number_gt 1781
_reflns_number_total 3879
_reflns_threshold_expression 'I > 2\s(I)'
_cod_data_source_file cu3092sup1.cif
_cod_data_source_block II
_cod_depositor_comments 'Adding full bibliography for 2020385--2020386.cif.'
_cod_original_cell_volume 1662.1(4)
_cod_database_code 2020386
_cod_database_fobs_code 2020386
_shelx_space_group_comment
;
The symmetry employed for this shelxl refinement is uniquely defined
by the following loop, which should always be used as a source of
symmetry information in preference to the above space-group names.
They are only intended as comments.
;
_shelxl_version_number .2013

loop_
_space_group_symop_operation_xyz
'x, y, z'
'-x, -y, z+1/2'
'x+1/2, -y, z'
'-x+1/2, y, z+1/2'

loop_
_atom_site_type_symbol
_atom_site_label
_atom_site_fract_x
_atom_site_fract_y
_atom_site_fract_z
_atom_site_U_iso_or_equiv
_atom_site_adp_type
_atom_site_calc_flag
_atom_site_occupancy
O O1 0.8574(4) 0.3135(2) 0.4874(4) 0.1302(15) Uani d 1
C C2 0.7449(7) 0.2863(2) 0.4653(5) 0.0888(15) Uani d 1
C C3 0.7323(5) 0.2206(2) 0.3704(4) 0.0643(11) Uani d 1
C C4 0.6205(6) 0.3195(3) 0.5314(6) 0.1145(19) Uani d 1
H H4A 0.6472 0.3529 0.6052 0.172 Uiso calc 1
H H4B 0.5646 0.2794 0.5679 0.172 Uiso calc 1
H H4C 0.5697 0.3476 0.4634 0.172 Uiso calc 1
C C5 0.8482(4) 0.1850(3) 0.3212(6) 0.0826(14) Uani d 1
H H5 0.9328 0.2024 0.3512 0.099 Uiso calc 1
C C6 0.8442(4) 0.1257(2) 0.2308(5) 0.0741(13) Uani d 1
H H6 0.9247 0.1026 0.2015 0.089 Uiso calc 1
C C7 0.7192(3) 0.0999(2) 0.1828(4) 0.0538(10) Uani d 1
C C8 0.6030(4) 0.1343(2) 0.2313(5) 0.0738(13) Uani d 1
H H8 0.5182 0.1172 0.2013 0.089 Uiso calc 1
C C9 0.6099(4) 0.1936(2) 0.3230(5) 0.0820(13) Uani d 1
H H9 0.5295 0.2160 0.3538 0.098 Uiso calc 1
N N10 0.7033(3) 0.04028(18) 0.0870(3) 0.0569(9) Uani d 1
H H10 0.620(4) 0.025(2) 0.062(5) 0.100(17) Uiso d 1
C C11 0.7993(4) -0.0064(2) 0.0340(5) 0.0635(11) Uani d 1
O O12 0.9198(2) -0.00278(15) 0.0659(4) 0.0964(11) Uani d 1
C C13 0.7502(5) -0.0647(2) -0.0685(4) 0.0723(12) Uani d 1
H H13A 0.6513 -0.0672 -0.0666 0.087 Uiso calc 1
H H13B 0.7783 -0.0504 -0.1613 0.087 Uiso calc 1
O O14 0.8069(3) -0.13785(15) -0.0332(3) 0.0743(8) Uani d 1
C C15 0.7484(4) -0.1718(2) 0.0733(5) 0.0594(10) Uani d 1
O O16 0.6561(3) -0.14411(17) 0.1369(4) 0.0918(10) Uani d 1
C C17 0.8134(4) -0.2450(2) 0.1080(5) 0.0630(10) Uani d 1
H H17 0.8902 -0.2609 0.0592 0.076 Uiso calc 1
C C18 0.7634(4) -0.2880(2) 0.2077(4) 0.0654(11) Uani d 1
H H18 0.6871 -0.2690 0.2535 0.078 Uiso calc 1
C C19 0.8132(4) -0.3621(2) 0.2553(4) 0.0614(11) Uani d 1
C C20 0.9287(4) -0.3959(2) 0.1999(5) 0.0751(12) Uani d 1
H H20 0.9788 -0.3709 0.1318 0.090 Uiso calc 1
C C21 0.9695(5) -0.4671(3) 0.2463(6) 0.0895(14) Uani d 1
H H21 1.0464 -0.4901 0.2082 0.107 Uiso calc 1
C C22 0.8971(6) -0.5038(3) 0.3482(6) 0.0905(15) Uani d 1
H H22 0.9246 -0.5516 0.3783 0.109 Uiso calc 1
C C23 0.7852(5) -0.4703(3) 0.4052(5) 0.0920(16) Uani d 1
H H23 0.7373 -0.4946 0.4755 0.110 Uiso calc 1
C C24 0.7430(5) -0.3997(2) 0.3580(5) 0.0786(14) Uani d 1
H H24 0.6658 -0.3773 0.3965 0.094 Uiso calc 1

loop_
_atom_site_aniso_label
_atom_site_aniso_U_11
_atom_site_aniso_U_22
_atom_site_aniso_U_33
_atom_site_aniso_U_12
_atom_site_aniso_U_13
_atom_site_aniso_U_23
O1 0.140(3) 0.099(2) 0.152(4) -0.027(2) -0.063(3) -0.015(3)
C2 0.123(4) 0.061(3) 0.083(3) -0.013(4) -0.043(4) 0.014(3)
C3 0.074(3) 0.055(2) 0.063(3) -0.009(2) -0.019(3) 0.011(2)
C4 0.167(5) 0.078(4) 0.099(4) 0.016(4) -0.022(4) -0.010(3)
C5 0.065(3) 0.084(3) 0.099(4) -0.025(3) -0.019(3) 0.006(3)
C6 0.045(2) 0.085(3) 0.092(3) -0.009(2) -0.005(2) 0.003(3)
C7 0.044(2) 0.053(2) 0.064(3) -0.0067(19) -0.007(2) 0.015(2)
C8 0.048(2) 0.074(3) 0.099(4) 0.001(2) -0.013(2) -0.015(3)
C9 0.063(3) 0.079(3) 0.104(4) 0.001(2) -0.013(3) -0.012(3)
N10 0.0448(19) 0.056(2) 0.070(2) -0.0002(16) -0.0057(18) 0.006(2)
C11 0.063(2) 0.055(2) 0.073(3) 0.005(2) 0.000(2) 0.014(2)
O12 0.0484(15) 0.091(2) 0.149(3) 0.0132(15) -0.0117(18) -0.006(2)
C13 0.087(3) 0.061(3) 0.069(3) 0.018(2) 0.003(2) 0.009(3)
O14 0.0895(19) 0.0603(17) 0.073(2) 0.0205(14) 0.0167(16) 0.0106(17)
C15 0.054(2) 0.059(3) 0.066(3) 0.003(2) 0.005(2) -0.003(3)
O16 0.0816(19) 0.088(2) 0.106(3) 0.0243(16) 0.0288(19) 0.0191(19)
C17 0.060(2) 0.058(2) 0.071(3) 0.001(2) 0.003(2) 0.003(2)
C18 0.059(2) 0.067(3) 0.070(3) 0.000(2) -0.003(2) 0.000(3)
C19 0.064(3) 0.057(3) 0.064(3) -0.005(2) 0.000(2) -0.001(2)
C20 0.079(3) 0.075(3) 0.071(3) 0.008(2) 0.003(2) 0.012(3)
C21 0.090(3) 0.086(3) 0.093(4) 0.021(3) 0.002(3) 0.014(3)
C22 0.106(4) 0.070(3) 0.096(4) 0.004(3) -0.012(3) 0.019(3)
C23 0.097(4) 0.079(3) 0.100(4) -0.018(3) 0.008(3) 0.018(3)
C24 0.080(3) 0.063(3) 0.093(4) -0.008(3) 0.009(3) 0.004(3)

loop_
_atom_type_symbol
_atom_type_description
_atom_type_scat_dispersion_real
_atom_type_scat_dispersion_imag
_atom_type_scat_source
C C 0.0033 0.0016 'International Tables Vol C Tables 4.2.6.8 and 6.1.1.4'
H H 0.0000 0.0000 'International Tables Vol C Tables 4.2.6.8 and 6.1.1.4'
N N 0.0061 0.0033 'International Tables Vol C Tables 4.2.6.8 and 6.1.1.4'
O O 0.0106 0.0060 'International Tables Vol C Tables 4.2.6.8 and 6.1.1.4'

loop_
_geom_angle_atom_site_label_1
_geom_angle_atom_site_label_2
_geom_angle_atom_site_label_3
_geom_angle
_geom_angle_publ_flag
O1 C2 C3 119.4(6) ?
O1 C2 C4 120.5(5) ?
C3 C2 C4 120.1(5) y
C9 C3 C5 116.6(4) ?
C9 C3 C2 123.5(5) ?
C5 C3 C2 119.9(5) ?
C2 C4 H4A 109.5 ?
C2 C4 H4B 109.5 ?
H4A C4 H4B 109.5 ?
C2 C4 H4C 109.5 ?
H4A C4 H4C 109.5 ?
H4B C4 H4C 109.5 ?
C6 C5 C3 123.0(4) ?
C6 C5 H5 118.5 ?
C3 C5 H5 118.5 ?
C5 C6 C7 119.4(4) ?
C5 C6 H6 120.3 ?
C7 C6 H6 120.3 ?
C8 C7 C6 118.4(4) ?
C8 C7 N10 117.5(3) ?
C6 C7 N10 124.2(4) ?
C9 C8 C7 121.1(4) ?
C9 C8 H8 119.5 ?
C7 C8 H8 119.5 ?
C8 C9 C3 121.6(4) ?
C8 C9 H9 119.2 ?
C3 C9 H9 119.2 ?
C11 N10 C7 128.7(3) ?
C11 N10 H10 111(3) ?
C7 N10 H10 120(3) ?
O12 C11 N10 123.1(4) ?
O12 C11 C13 120.8(4) ?
N10 C11 C13 116.1(4) y
O14 C13 C11 109.3(3) ?
O14 C13 H13A 109.8 ?
C11 C13 H13A 109.8 ?
O14 C13 H13B 109.8 ?
C11 C13 H13B 109.8 ?
H13A C13 H13B 108.3 ?
C15 O14 C13 114.8(3) ?
O16 C15 O14 122.9(4) ?
O16 C15 C17 124.4(4) ?
O14 C15 C17 112.6(4) y
C18 C17 C15 120.4(4) y
C18 C17 H17 119.8 ?
C15 C17 H17 119.8 ?
C17 C18 C19 128.0(4) ?
C17 C18 H18 116.0 ?
C19 C18 H18 116.0 ?
C24 C19 C20 118.7(4) ?
C24 C19 C18 119.1(4) ?
C20 C19 C18 122.2(4) ?
C19 C20 C21 119.9(4) ?
C19 C20 H20 120.1 ?
C21 C20 H20 120.1 ?
C22 C21 C20 120.4(4) ?
C22 C21 H21 119.8 ?
C20 C21 H21 119.8 ?
C23 C22 C21 120.1(4) ?
C23 C22 H22 119.9 ?
C21 C22 H22 119.9 ?
C22 C23 C24 119.8(5) ?
C22 C23 H23 120.1 ?
C24 C23 H23 120.1 ?
C19 C24 C23 121.2(4) ?
C19 C24 H24 119.4 ?
C23 C24 H24 119.4 ?

loop_
_geom_bond_atom_site_label_1
_geom_bond_atom_site_label_2
_geom_bond_distance
_geom_bond_publ_flag
O1 C2 1.221(5) y
C2 C3 1.478(6) y
C2 C4 1.495(7) ?
C3 C9 1.369(5) ?
C3 C5 1.380(6) ?
C4 H4A 0.9600 ?
C4 H4B 0.9600 ?
C4 H4C 0.9600 ?
C5 C6 1.361(6) ?
C5 H5 0.9300 ?
C6 C7 1.385(5) ?
C6 H6 0.9300 ?
C7 C8 1.372(5) ?
C7 N10 1.406(5) ?
C8 C9 1.369(5) ?
C8 H8 0.9300 ?
C9 H9 0.9300 ?
N10 C11 1.350(4) ?
N10 H10 0.89(4) ?
C11 O12 1.221(4) y
C11 C13 1.502(6) ?
C13 O14 1.443(4) ?
C13 H13A 0.9700 ?
C13 H13B 0.9700 ?
O14 C15 1.319(5) ?
C15 O16 1.196(4) y
C15 C17 1.475(5) ?
C17 C18 1.319(5) y
C17 H17 0.9300 ?
C18 C19 1.465(5) ?
C18 H18 0.9300 ?
C19 C24 1.375(5) ?
C19 C20 1.385(5) ?
C20 C21 1.390(5) ?
C20 H20 0.9300 ?
C21 C22 1.372(6) ?
C21 H21 0.9300 ?
C22 C23 1.361(6) ?
C22 H22 0.9300 ?
C23 C24 1.386(6) ?
C23 H23 0.9300 ?
C24 H24 0.9300 ?

loop_
_geom_hbond_atom_site_label_D
_geom_hbond_atom_site_label_H
_geom_hbond_atom_site_label_A
_geom_hbond_site_symmetry_A
_geom_hbond_distance_DH
_geom_hbond_distance_HA
_geom_hbond_distance_DA
_geom_hbond_angle_DHA
C6 H6 O12 . 0.93 2.27 2.860(6) 121
C6 H6 O16 3 0.93 2.46 3.203(5) 137
C8 H8 O12 3_455 0.93 2.59 3.335(5) 138
N10 H10 O12 3_455 0.89(4) 2.00(4) 2.862(4) 162(4)
C4 H4C Cg2 3_455 0.96 3.010 3.948(6) 160
